data_4000728
loop_
_publ_author_name
'Stefanoski, Stevce'
'Beekman, Matt'
'Wong-Ng, Winnie'
'Zavalij, Peter'
'Nolas, George S.'

_publ_section_title
;
 Simple Approach for Selective Crystal Growth of Intermetallic Clathrates
;
_journal_issue 6
_journal_name_full 'Chemistry of Materials'
_journal_page_first 1491
_journal_paper_doi 10.1021/cm103135k
_journal_volume 23
_journal_year 2011
_chemical_formula_moiety 'Si23, Na4'
_chemical_formula_sum 'Na4 Si23'
_chemical_formula_weight 738.03
_chemical_name_common 'Sodium Silicide'
_chemical_name_systematic
;
Sodium Silicide
;
_space_group_IT_number 223
_symmetry_cell_setting cubic
_symmetry_space_group_name_Hall '-P 4n 2 3'
_symmetry_space_group_name_H-M 'P m -3 n'
_atom_sites_solution_primary direct
_atom_sites_solution_secondary difmap
_audit_creation_method 'SHELXL-97 & ZCIF'
_cell_angle_alpha 90.00
_cell_angle_beta 90.00
_cell_angle_gamma 90.00
_cell_formula_units_Z 2
_cell_length_a 10.1973(1)
_cell_length_b 10.1973(1)
_cell_length_c 10.1973(1)
_cell_measurement_reflns_used 6336
_cell_measurement_temperature 200(2)
_cell_measurement_theta_max 32.2
_cell_measurement_theta_min 2.8
_cell_volume 1060.365(18)
_computing_cell_refinement Apex2
_computing_data_collection 'Apex2 (Bruker, 2005)'
_computing_data_reduction Apex2
_computing_molecular_graphics 'XSHEL (Bruker, 2004)'
_computing_publication_material SHELXL-97
_computing_structure_refinement 'SHELXL-97 (Sheldrick, 1997)'
_computing_structure_solution 'SHELXS-97 (Sheldrick, 1990)'
_diffrn_ambient_temperature 200(2)
_diffrn_detector 'CCD area detector'
_diffrn_detector_area_resol_mean 11.198
_diffrn_detector_type 'Bruker Smart Apex II'
_diffrn_measured_fraction_theta_full 1.000
_diffrn_measured_fraction_theta_max 1.000
_diffrn_measurement_details 610,430,240
_diffrn_measurement_device_type 'three-circle diffractometer'
_diffrn_measurement_method '\w scans'
_diffrn_measurement_specimen_support 'glass capillary'
_diffrn_orient_matrix_type standard
_diffrn_orient_matrix_UB_11 -0.0093560
_diffrn_orient_matrix_UB_12 -0.0127729
_diffrn_orient_matrix_UB_13 -0.0967814
_diffrn_orient_matrix_UB_21 -0.0969777
_diffrn_orient_matrix_UB_22 0.0123493
_diffrn_orient_matrix_UB_23 0.0077519
_diffrn_orient_matrix_UB_31 0.0111739
_diffrn_orient_matrix_UB_32 0.0964420
_diffrn_orient_matrix_UB_33 -0.0138008
_diffrn_radiation_monochromator graphite
_diffrn_radiation_source 'fine-focus sealed tube'
_diffrn_radiation_type MoK\a
_diffrn_radiation_wavelength 0.71073
_diffrn_reflns_av_R_equivalents 0.0148
_diffrn_reflns_av_sigmaI/netI 0.0046
_diffrn_reflns_limit_h_max 14
_diffrn_reflns_limit_h_min -14
_diffrn_reflns_limit_k_max 14
_diffrn_reflns_limit_k_min -14
_diffrn_reflns_limit_l_max 14
_diffrn_reflns_limit_l_min -14
_diffrn_reflns_number 7652
_diffrn_reflns_theta_full 29.93
_diffrn_reflns_theta_max 29.93
_diffrn_reflns_theta_min 2.82
_diffrn_source_current 30.00
_diffrn_source_voltage 50.00
_diffrn_standards_decay_% 0
_exptl_absorpt_coefficient_mu 1.432
_exptl_absorpt_correction_T_max 0.773
_exptl_absorpt_correction_T_min 0.698
_exptl_absorpt_correction_type multi-scan
_exptl_absorpt_process_details 'SADABS (Sheldrick, 1996)'
_exptl_crystal_colour black
_exptl_crystal_density_diffrn 2.312
_exptl_crystal_description prism
_exptl_crystal_F_000 732
_exptl_crystal_id 'NIST/Winnie 1.SS77 type I 200K'
_exptl_crystal_size_max 0.20
_exptl_crystal_size_mid 0.20
_exptl_crystal_size_min 0.18
_refine_diff_density_max 0.215
_refine_diff_density_min -0.120
_refine_diff_density_rms 0.045
_refine_ls_extinction_coef 0.0052(5)
_refine_ls_extinction_expression Fc^*^=kFc[1+0.001xFc^2^\l^3^/sin(2\q)]^-1/4^
_refine_ls_extinction_method SHELXL
_refine_ls_goodness_of_fit_ref 1.000
_refine_ls_matrix_type full
_refine_ls_number_parameters 16
_refine_ls_number_reflns 305
_refine_ls_number_restraints 0
_refine_ls_restrained_S_all 1.000
_refine_ls_R_factor_all 0.0111
_refine_ls_R_factor_gt 0.0110
_refine_ls_shift/su_max 0.000
_refine_ls_shift/su_mean 0.000
_refine_ls_structure_factor_coef Fsqd
_refine_ls_weighting_details 'w=1/[\s^2^(Fo^2^)+(0.01P)^2^+0.746P], P=(max(Fo^2^,0)+2Fc^2^)/3'
_refine_ls_weighting_scheme calc
_refine_ls_wR_factor_gt 0.0253
_refine_ls_wR_factor_ref 0.0254
_reflns_number_gt 303
_reflns_number_total 305
_reflns_threshold_expression >2sigma(I)
_cod_data_source_file cm103135k_si_002.cif
_cod_data_source_block 1790_Na8Si46
_cod_depositor_comments
;
The following automatic conversions were performed:

'_symmetry_cell_setting' value 'Cubic' changed to 'cubic' according
to /home/saulius/struct/CIF-dictionaries/cif_core.dic dictionary
named 'cif_core.dic' version 2.4.1 from 2010-06-29.

Automatic conversion script
Id: cif_fix_values 1715 2011-07-08 13:25:40Z adriana 

 Adding full bibliography for 4000728--4000729.cif.
;
_cod_original_cell_volume 1060.366(18)
_cod_original_sg_symbol_H-M Pm-3n
_cod_database_code 4000728
_diffrn_measurement_frame_width-ccd 0.30
_diffrn_measurement_total_frames-ccd 1280
_diffrn_measurement_frame_time-ccd 8
_diffrn_measurement_total_time-ccd 5.0
_diffrn_detector_distance-ccd 5.000
_diffrn_measurement_frame_size-ccd 512

loop_
_symmetry_equiv_pos_as_xyz
'x, y, z'
'-x, -y, z'
'-x, y, -z'
'x, -y, -z'
'z, x, y'
'z, -x, -y'
'-z, -x, y'
'-z, x, -y'
'y, z, x'
'-y, z, -x'
'y, -z, -x'
'-y, -z, x'
'y+1/2, x+1/2, -z+1/2'
'-y+1/2, -x+1/2, -z+1/2'
'y+1/2, -x+1/2, z+1/2'
'-y+1/2, x+1/2, z+1/2'
'x+1/2, z+1/2, -y+1/2'
'-x+1/2, z+1/2, y+1/2'
'-x+1/2, -z+1/2, -y+1/2'
'x+1/2, -z+1/2, y+1/2'
'z+1/2, y+1/2, -x+1/2'
'z+1/2, -y+1/2, x+1/2'
'-z+1/2, y+1/2, x+1/2'
'-z+1/2, -y+1/2, -x+1/2'
'-x, -y, -z'
'x, y, -z'
'x, -y, z'
'-x, y, z'
'-z, -x, -y'
'-z, x, y'
'z, x, -y'
'z, -x, y'
'-y, -z, -x'
'y, -z, x'
'-y, z, x'
'y, z, -x'
'-y-1/2, -x-1/2, z-1/2'
'y-1/2, x-1/2, z-1/2'
'-y-1/2, x-1/2, -z-1/2'
'y-1/2, -x-1/2, -z-1/2'
'-x-1/2, -z-1/2, y-1/2'
'x-1/2, -z-1/2, -y-1/2'
'x-1/2, z-1/2, y-1/2'
'-x-1/2, z-1/2, -y-1/2'
'-z-1/2, -y-1/2, x-1/2'
'-z-1/2, y-1/2, -x-1/2'
'z-1/2, -y-1/2, -x-1/2'
'z-1/2, y-1/2, x-1/2'

loop_
_atom_site_label
_atom_site_type_symbol
_atom_site_fract_x
_atom_site_fract_y
_atom_site_fract_z
_atom_site_U_iso_or_equiv
_atom_site_adp_type
_atom_site_occupancy
_atom_site_symmetry_multiplicity
_atom_site_calc_flag
_atom_site_refinement_flags
Na1 Na 0.0000 0.0000 0.0000 0.0145(3) Uani 1 24 d S
Na2 Na 0.5000 0.0000 0.2500 0.0296(3) Uani 1 8 d S
Si1 Si 0.30782(3) 0.11728(3) 0.0000 0.00637(9) Uani 1 2 d S
Si2 Si 0.5000 0.2500 0.0000 0.00621(12) Uani 1 8 d S
Si3 Si 0.184101(18) 0.184101(18) 0.184101(18) 0.00638(9) Uani 1 3 d S

loop_
_atom_site_aniso_label
_atom_site_aniso_U_11
_atom_site_aniso_U_22
_atom_site_aniso_U_33
_atom_site_aniso_U_23
_atom_site_aniso_U_13
_atom_site_aniso_U_12
Na1 0.0145(3) 0.0145(3) 0.0145(3) 0.000 0.000 0.000
Na2 0.0346(4) 0.0346(4) 0.0196(6) 0.000 0.000 0.000
Si1 0.00635(13) 0.00613(13) 0.00662(13) 0.000 0.000 -0.00025(9)
Si2 0.00603(15) 0.0066(3) 0.00603(15) 0.000 0.000 0.000
Si3 0.00638(9) 0.00638(9) 0.00638(9) -0.00013(6) -0.00013(6) -0.00013(6)

loop_
_atom_type_symbol
_atom_type_description
_atom_type_scat_dispersion_real
_atom_type_scat_dispersion_imag
_atom_type_scat_source
Na Na 0.0362 0.0249 'International Tables Vol C Tables 4.2.6.8 and 6.1.1.4'
Si Si 0.0817 0.0704 'International Tables Vol C Tables 4.2.6.8 and 6.1.1.4'

loop_
_geom_angle_atom_site_label_1
_geom_angle_atom_site_label_2
_geom_angle_atom_site_label_3
_geom_angle
_geom_angle_site_symmetry_1
_geom_angle_site_symmetry_3
Si3 Na1 Si3 109.5 25 27
Si3 Na1 Si3 70.5 25 3
Si3 Na1 Si3 180.0 27 3
Si3 Na1 Si3 109.5 25 26
Si3 Na1 Si3 109.5 27 26
Si3 Na1 Si3 70.5 3 26
Si3 Na1 Si3 70.5 25 2
Si3 Na1 Si3 70.5 27 2
Si3 Na1 Si3 109.5 3 2
Si3 Na1 Si3 180.000(5) 26 2
Si3 Na1 Si3 109.5 25 28
Si3 Na1 Si3 109.5 27 28
Si3 Na1 Si3 70.5 3 28
Si3 Na1 Si3 109.5 26 28
Si3 Na1 Si3 70.5 2 28
Si3 Na1 Si3 70.5 25 4
Si3 Na1 Si3 70.5 27 4
Si3 Na1 Si3 109.5 3 4
Si3 Na1 Si3 70.5 26 4
Si3 Na1 Si3 109.5 2 4
Si3 Na1 Si3 180.0 28 4
Si3 Na1 Si3 180.0 25 .
Si3 Na1 Si3 70.5 27 .
Si3 Na1 Si3 109.5 3 .
Si3 Na1 Si3 70.5 26 .
Si3 Na1 Si3 109.5 2 .
Si3 Na1 Si3 70.5 28 .
Si3 Na1 Si3 109.5 4 .
Si3 Na1 Si1 138.165(2) 25 5
Si3 Na1 Si1 109.510(4) 27 5
Si3 Na1 Si1 70.490(4) 3 5
Si3 Na1 Si1 70.490(4) 26 5
Si3 Na1 Si1 109.510(4) 2 5
Si3 Na1 Si1 41.835(2) 28 5
Si3 Na1 Si1 138.165(2) 4 5
Si3 Na1 Si1 41.835(2) . 5
Si3 Na1 Si1 41.835(2) 25 29
Si3 Na1 Si1 70.490(4) 27 29
Si3 Na1 Si1 109.510(4) 3 29
Si3 Na1 Si1 109.510(4) 26 29
Si3 Na1 Si1 70.490(4) 2 29
Si3 Na1 Si1 138.165(2) 28 29
Si3 Na1 Si1 41.835(2) 4 29
Si3 Na1 Si1 138.165(2) . 29
Si1 Na1 Si1 180.0 5 29
Si3 Na1 Si1 138.165(2) 25 9
Si3 Na1 Si1 41.835(2) 27 9
Si3 Na1 Si1 138.165(2) 3 9
Si3 Na1 Si1 109.510(4) 26 9
Si3 Na1 Si1 70.490(4) 2 9
Si3 Na1 Si1 70.490(4) 28 9
Si3 Na1 Si1 109.510(4) 4 9
Si3 Na1 Si1 41.835(2) . 9
Si1 Na1 Si1 70.567(4) 5 9
Si1 Na1 Si1 109.433(4) 29 9
Si3 Na1 Si1 41.835(2) 25 33
Si3 Na1 Si1 138.165(2) 27 33
Si3 Na1 Si1 41.835(2) 3 33
Si3 Na1 Si1 70.490(4) 26 33
Si3 Na1 Si1 109.510(4) 2 33
Si3 Na1 Si1 109.510(4) 28 33
Si3 Na1 Si1 70.490(4) 4 33
Si3 Na1 Si1 138.165(2) . 33
Si1 Na1 Si1 109.433(4) 5 33
Si1 Na1 Si1 70.567(4) 29 33
Si1 Na1 Si1 180.000(3) 9 33
Si1 Na2 Si1 161.886(9) 15 27
Si1 Na2 Si1 123.517(4) 15 .
Si1 Na2 Si1 40.803(9) 27 .
Si1 Na2 Si1 40.803(9) 15 37_666
Si1 Na2 Si1 123.517(4) 27 37_666
Si1 Na2 Si1 98.855(7) . 37_666
Si1 Na2 Si1 123.517(4) 15 25_655
Si1 Na2 Si1 69.671(8) 27 25_655
Si1 Na2 Si1 84.009(7) . 25_655
Si1 Na2 Si1 161.886(9) 37_666 25_655
Si1 Na2 Si1 69.671(8) 15 13_545
Si1 Na2 Si1 123.517(4) 27 13_545
Si1 Na2 Si1 161.886(9) . 13_545
Si1 Na2 Si1 84.009(7) 37_666 13_545
Si1 Na2 Si1 98.855(7) 25_655 13_545
Si1 Na2 Si1 84.009(7) 15 39_656
Si1 Na2 Si1 98.855(7) 27 39_656
Si1 Na2 Si1 123.518(4) . 39_656
Si1 Na2 Si1 69.671(8) 37_666 39_656
Si1 Na2 Si1 123.517(4) 25_655 39_656
Si1 Na2 Si1 40.803(9) 13_545 39_656
Si1 Na2 Si1 98.855(7) 15 3_655
Si1 Na2 Si1 84.009(7) 27 3_655
Si1 Na2 Si1 69.671(8) . 3_655
Si1 Na2 Si1 123.517(4) 37_666 3_655
Si1 Na2 Si1 40.803(9) 25_655 3_655
Si1 Na2 Si1 123.517(4) 13_545 3_655
Si1 Na2 Si1 161.886(9) 39_656 3_655
Si3 Si1 Si3 105.255(13) 26 .
Si3 Si1 Si2 105.996(11) 26 .
Si3 Si1 Si2 105.995(11) . .
Si3 Si1 Si1 106.763(8) 26 27
Si3 Si1 Si1 106.764(8) . 27
Si2 Si1 Si1 124.630(7) . 27
Si1 Si2 Si1 108.840(7) . 47_666
Si1 Si2 Si1 110.741(13) . 3_655
Si1 Si2 Si1 108.840(7) 47_666 3_655
Si1 Si2 Si1 108.840(7) . 45_665
Si1 Si2 Si1 110.741(13) 47_666 45_665
Si1 Si2 Si1 108.840(7) 3_655 45_665
Si3 Si3 Si1 108.483(10) 14 9
Si3 Si3 Si1 108.483(10) 14 5
Si1 Si3 Si1 110.441(9) 9 5
Si3 Si3 Si1 108.482(10) 14 .
Si1 Si3 Si1 110.442(9) 9 .
Si1 Si3 Si1 110.441(9) 5 .

loop_
_geom_bond_atom_site_label_1
_geom_bond_atom_site_label_2
_geom_bond_distance
_geom_bond_site_symmetry_2
Na1 Si3 3.2516(3) 25
Na1 Si3 3.2516(3) 27
Na1 Si3 3.2516(3) 3
Na1 Si3 3.2516(3) 26
Na1 Si3 3.2516(3) 2
Na1 Si3 3.2516(3) 28
Na1 Si3 3.2516(3) 4
Na1 Si3 3.2516(3) .
Na1 Si1 3.3591(3) 5
Na1 Si1 3.3591(3) 29
Na1 Si1 3.3591(3) 9
Na1 Si1 3.3591(3) 33
Na2 Si1 3.43070(19) 15
Na2 Si1 3.43070(19) 27
Na2 Si1 3.43070(19) .
Na2 Si1 3.43070(19) 37_666
Na2 Si1 3.43070(19) 25_655
Na2 Si1 3.43070(19) 13_545
Na2 Si1 3.43070(19) 39_656
Na2 Si1 3.43070(19) 3_655
Si1 Si3 2.3623(2) 26
Si1 Si3 2.3623(2) .
Si1 Si2 2.3816(3) .
Si1 Si1 2.3919(6) 27
Si2 Si1 2.3816(3) .
Si2 Si1 2.3816(3) 47_666
Si2 Si1 2.3816(3) 3_655
Si2 Si1 2.3816(3) 45_665
Si3 Si1 2.3623(2) .
Si3 Si3 2.3279(7) 14
Si3 Si1 2.3623(2) 9
Si3 Si1 2.3623(2) 5
